data_7025101
loop_
_publ_author_name
'Han, Ying-Feng'
'Fei, Yue'
'Jin, Guo-Xin'

_publ_section_title
;
 Self-assembled half-sandwich Ir, Rh-based organometallic molecular boxes
 for reversible trapping of halocarbon molecules.
;
_journal_issue 16
_journal_name_full 'Dalton transactions (Cambridge, England : 2003)'
_journal_page_first 3976
_journal_page_last 3984
_journal_paper_doi 10.1039/b925098k
_journal_volume 39
_journal_year 2010
_chemical_formula_sum 'C104 H96 F12 Ir4 N4 O20 S4'
_chemical_formula_weight 2846.89
_chemical_name_systematic
;
?
;
_space_group_IT_number 14
_symmetry_cell_setting monoclinic
_symmetry_space_group_name_Hall '-P 2ybc'
_symmetry_space_group_name_H-M 'P 1 21/c 1'
_atom_sites_solution_hydrogens geom
_atom_sites_solution_primary direct
_atom_sites_solution_secondary difmap
_audit_creation_method SHELXL-97
_cell_angle_alpha 90.00
_cell_angle_beta 107.395(6)
_cell_angle_gamma 90.00
_cell_formula_units_Z 2
_cell_length_a 16.741(7)
_cell_length_b 16.323(7)
_cell_length_c 22.861(10)
_cell_measurement_reflns_used 895
_cell_measurement_temperature 173(2)
_cell_measurement_theta_max 21.924
_cell_measurement_theta_min 2.496
_cell_volume 5961(4)
_computing_cell_refinement 'Bruker SMART'
_computing_data_collection 'Bruker SMART'
_computing_data_reduction 'Bruker SHELXTL'
_computing_molecular_graphics 'Bruker SHELXTL'
_computing_publication_material 'Bruker SHELXTL'
_computing_structure_refinement 'SHELXL-97 (Sheldrick, 1997)'
_computing_structure_solution 'SHELXS-97 (Sheldrick, 1990)'
_diffrn_ambient_temperature 173(2)
_diffrn_measured_fraction_theta_full 0.970
_diffrn_measured_fraction_theta_max 0.970
_diffrn_measurement_device_type 'CCD area detector'
_diffrn_measurement_method 'phi and omega scans'
_diffrn_radiation_monochromator graphite
_diffrn_radiation_source 'fine-focus sealed tube'
_diffrn_radiation_type MoK\a
_diffrn_radiation_wavelength 0.71073
_diffrn_reflns_av_R_equivalents 0.0693
_diffrn_reflns_av_sigmaI/netI 0.1433
_diffrn_reflns_limit_h_max 10
_diffrn_reflns_limit_h_min -21
_diffrn_reflns_limit_k_max 20
_diffrn_reflns_limit_k_min -20
_diffrn_reflns_limit_l_max 28
_diffrn_reflns_limit_l_min -29
_diffrn_reflns_number 28370
_diffrn_reflns_theta_full 27.15
_diffrn_reflns_theta_max 27.15
_diffrn_reflns_theta_min 1.27
_diffrn_standards_decay_% 6.03
_exptl_absorpt_coefficient_mu 4.600
_exptl_absorpt_correction_T_max 0.6562
_exptl_absorpt_correction_T_min 0.4597
_exptl_absorpt_correction_type multi-scan
_exptl_absorpt_process_details sadabs
_exptl_crystal_colour red
_exptl_crystal_density_diffrn 1.586
_exptl_crystal_density_method 'not measured'
_exptl_crystal_description prism
_exptl_crystal_F_000 2776
_exptl_crystal_size_max 0.20
_exptl_crystal_size_mid 0.15
_exptl_crystal_size_min 0.10
_refine_diff_density_max 1.421
_refine_diff_density_min -0.770
_refine_diff_density_rms 0.130
_refine_ls_extinction_method none
_refine_ls_goodness_of_fit_ref 0.773
_refine_ls_hydrogen_treatment constr
_refine_ls_matrix_type full
_refine_ls_number_parameters 632
_refine_ls_number_reflns 12799
_refine_ls_number_restraints 30
_refine_ls_restrained_S_all 0.773
_refine_ls_R_factor_all 0.0870
_refine_ls_R_factor_gt 0.0421
_refine_ls_shift/su_max 0.003
_refine_ls_shift/su_mean 0.000
_refine_ls_structure_factor_coef Fsqd
_refine_ls_weighting_details 'calc w=1/[\s^2^(Fo^2^)+(0.0308P)^2^+0.0000P] where P=(Fo^2^+2Fc^2^)/3'
_refine_ls_weighting_scheme calc
_refine_ls_wR_factor_gt 0.0820
_refine_ls_wR_factor_ref 0.0879
_reflns_number_gt 6484
_reflns_number_total 12799
_reflns_threshold_expression >2sigma(I)
_cod_data_source_file b925098k.txt
_cod_data_source_block complex_5a
_cod_depositor_comments
;
The following automatic conversions were performed:

'_symmetry_cell_setting' value 'Monoclinic' changed to 'monoclinic'
according to /home/saulius/struct/CIF-dictionaries/cif_core.dic
dictionary named 'cif_core.dic' version 2.4.2 from 2011-04-26.

Automatic conversion script
Id: cif_fix_values 1891 2012-01-12 08:04:46Z andrius 
;
_cod_original_cell_volume 5962(4)
_cod_original_sg_symbol_H-M P2(1)/c
_cod_database_code 7025101

loop_
_symmetry_equiv_pos_as_xyz
'x, y, z'
'-x, y+1/2, -z+1/2'
'-x, -y, -z'
'x, -y-1/2, z-1/2'

loop_
_atom_site_label
_atom_site_type_symbol
_atom_site_fract_x
_atom_site_fract_y
_atom_site_fract_z
_atom_site_U_iso_or_equiv
_atom_site_adp_type
_atom_site_occupancy
_atom_site_symmetry_multiplicity
_atom_site_calc_flag
_atom_site_refinement_flags
_atom_site_disorder_assembly
_atom_site_disorder_group
Ir1 Ir 0.380061(17) 0.694077(18) 0.682643(12) 0.03718(9) Uani 1 1 d . . .
Ir2 Ir 0.086094(18) 1.062389(19) 0.772959(12) 0.04062(9) Uani 1 1 d . . .
N1 N 0.4532(4) 0.7280(4) 0.7719(3) 0.0403(15) Uani 1 1 d . . .
N2 N 0.1697(4) 1.0942(4) 0.8579(2) 0.0442(16) Uani 1 1 d . A .
O1 O 0.2867(3) 0.7025(3) 0.72497(19) 0.0396(12) Uani 1 1 d . . .
O2 O 0.3632(3) 0.8189(3) 0.66964(19) 0.0399(12) Uani 1 1 d . . .
O3 O 0.1916(3) 1.0594(3) 0.74431(19) 0.0406(11) Uani 1 1 d . A .
O4 O 0.1225(3) 0.9448(3) 0.80318(18) 0.0387(12) Uani 1 1 d . A .
O5 O 0.3208(4) 0.0074(4) 0.3124(3) 0.102(2) Uani 1 1 d . . .
O6 O 0.2819(7) 0.1325(7) 0.3502(4) 0.201(5) Uani 1 1 d . . .
O7 O 0.4166(6) 0.1199(5) 0.3327(4) 0.151(4) Uani 1 1 d . . .
S1 S 0.3452(2) 0.08041(19) 0.34506(13) 0.0906(9) Uani 1 1 d . . .
F1 F 0.3397(6) 0.0038(5) 0.4422(3) 0.167(3) Uani 1 1 d . . .
F2 F 0.4188(4) 0.1077(5) 0.4606(3) 0.137(3) Uani 1 1 d . . .
F3 F 0.4554(5) -0.0036(5) 0.4239(4) 0.173(4) Uani 1 1 d . . .
C1 C 0.2588(4) 0.7663(4) 0.7450(3) 0.0332(17) Uani 1 1 d . A .
C2 C 0.2664(4) 0.8481(4) 0.7267(3) 0.0313(16) Uani 1 1 d . . .
C3 C 0.3156(4) 0.8677(4) 0.6876(3) 0.0346(17) Uani 1 1 d . . .
C4 C 0.3180(4) 0.9519(4) 0.6656(3) 0.0311(16) Uani 1 1 d . . .
C5 C 0.3610(4) 0.9711(4) 0.6253(3) 0.0424(19) Uani 1 1 d . . .
H5 H 0.3914 0.9294 0.6121 0.051 Uiso 1 1 calc R . .
C6 C 0.3614(5) 1.0488(5) 0.6036(4) 0.058(2) Uani 1 1 d . . .
H6 H 0.3911 1.0603 0.5750 0.069 Uiso 1 1 calc R . .
C7 C 0.3191(5) 1.1109(5) 0.6227(4) 0.054(2) Uani 1 1 d . . .
H7 H 0.3197 1.1649 0.6073 0.064 Uiso 1 1 calc R . .
C8 C 0.2762(4) 1.0943(4) 0.6641(3) 0.0455(19) Uani 1 1 d . . .
H8 H 0.2475 1.1369 0.6777 0.055 Uiso 1 1 calc R . .
C9 C 0.2750(4) 1.0147(4) 0.6861(3) 0.0344(17) Uani 1 1 d . A .
C10 C 0.2244(4) 0.9960(4) 0.7271(3) 0.0318(16) Uani 1 1 d . . .
C11 C 0.2202(4) 0.9150(4) 0.7463(3) 0.0307(16) Uani 1 1 d . A .
C12 C 0.1741(4) 0.8958(4) 0.7874(3) 0.0363(17) Uani 1 1 d . . .
C13 C 0.1799(4) 0.8145(4) 0.8146(3) 0.0340(16) Uani 1 1 d . A .
C14 C 0.1504(4) 0.8008(5) 0.8652(3) 0.0465(19) Uani 1 1 d . . .
H14 H 0.1247 0.8439 0.8810 0.056 Uiso 1 1 calc R A .
C15 C 0.1594(5) 0.7229(5) 0.8923(3) 0.051(2) Uani 1 1 d . A .
H15 H 0.1397 0.7130 0.9265 0.061 Uiso 1 1 calc R . .
C16 C 0.1970(4) 0.6606(5) 0.8692(3) 0.046(2) Uani 1 1 d . . .
H16 H 0.2025 0.6079 0.8876 0.055 Uiso 1 1 calc R A .
C17 C 0.2265(4) 0.6737(4) 0.8199(3) 0.0404(18) Uani 1 1 d . A .
H17 H 0.2521 0.6301 0.8046 0.049 Uiso 1 1 calc R . .
C18 C 0.2191(4) 0.7505(4) 0.7921(3) 0.0316(16) Uani 1 1 d . . .
C19 C 0.4461(4) 0.6912(5) 0.8225(3) 0.051(2) Uani 1 1 d . . .
H19 H 0.4057 0.6489 0.8172 0.061 Uiso 1 1 calc R . .
C20 C 0.4917(5) 0.7095(5) 0.8804(3) 0.051(2) Uani 1 1 d . . .
H20 H 0.4829 0.6807 0.9141 0.061 Uiso 1 1 calc R . .
C21 C 0.5523(5) 0.7716(5) 0.8903(3) 0.050(2) Uani 1 1 d . . .
C22 C 0.5616(5) 0.8104(5) 0.8405(4) 0.057(2) Uani 1 1 d . . .
H22 H 0.6021 0.8527 0.8456 0.069 Uiso 1 1 calc R . .
C23 C 0.5111(5) 0.7886(4) 0.7804(4) 0.050(2) Uani 1 1 d . . .
H23 H 0.5181 0.8169 0.7460 0.060 Uiso 1 1 calc R . .
C24 C 0.6048(5) 0.7905(5) 0.9545(4) 0.059(2) Uani 1 1 d . . .
H24 H 0.5909 0.7660 0.9879 0.071 Uiso 1 1 calc R . .
C25 C 0.1676(5) 1.0594(5) 0.9095(3) 0.057(2) Uani 1 1 d . . .
H25 H 0.1279 1.0170 0.9073 0.068 Uiso 1 1 calc R A .
C26 C 0.2183(5) 1.0804(5) 0.9650(3) 0.061(2) Uani 1 1 d . A .
H26 H 0.2135 1.0532 1.0006 0.073 Uiso 1 1 calc R . .
C27 C 0.2767(5) 1.1406(5) 0.9705(3) 0.053(2) Uani 1 1 d . . .
C28 C 0.2788(4) 1.1790(5) 0.9167(3) 0.051(2) Uani 1 1 d . A .
H28 H 0.3172 1.2225 0.9184 0.061 Uiso 1 1 calc R . .
C29 C 0.2267(5) 1.1549(5) 0.8618(3) 0.049(2) Uani 1 1 d . . .
H29 H 0.2299 1.1809 0.8254 0.059 Uiso 1 1 calc R A .
C30 C 0.3327(5) 1.1617(5) 1.0348(4) 0.063(2) Uani 1 1 d . . .
H30 H 0.3201 1.1375 1.0688 0.076 Uiso 1 1 calc R . .
C31 C 0.3487(4) 0.5763(4) 0.6427(3) 0.0411(19) Uani 1 1 d . . .
C32 C 0.4345(4) 0.5766(4) 0.6771(3) 0.0410(19) Uani 1 1 d . . .
C33 C 0.4737(5) 0.6365(5) 0.6509(3) 0.045(2) Uani 1 1 d . . .
C34 C 0.4141(5) 0.6730(5) 0.6002(3) 0.048(2) Uani 1 1 d . . .
C35 C 0.3349(5) 0.6370(5) 0.5952(3) 0.048(2) Uani 1 1 d . . .
C36 C 0.2821(5) 0.5229(5) 0.6543(4) 0.059(2) Uani 1 1 d . . .
H36A H 0.2808 0.4703 0.6334 0.088 Uiso 1 1 calc R . .
H36B H 0.2277 0.5500 0.6386 0.088 Uiso 1 1 calc R . .
H36C H 0.2944 0.5136 0.6984 0.088 Uiso 1 1 calc R . .
C37 C 0.4764(5) 0.5226(4) 0.7298(3) 0.055(2) Uani 1 1 d . . .
H37A H 0.5082 0.4800 0.7163 0.083 Uiso 1 1 calc R . .
H37B H 0.4341 0.4970 0.7456 0.083 Uiso 1 1 calc R . .
H37C H 0.5146 0.5553 0.7623 0.083 Uiso 1 1 calc R . .
C38 C 0.5670(5) 0.6576(5) 0.6719(4) 0.074(3) Uani 1 1 d . . .
H38A H 0.5872 0.6585 0.7168 0.111 Uiso 1 1 calc R . .
H38B H 0.5755 0.7115 0.6559 0.111 Uiso 1 1 calc R . .
H38C H 0.5980 0.6162 0.6564 0.111 Uiso 1 1 calc R . .
C39 C 0.4293(6) 0.7394(5) 0.5610(4) 0.076(3) Uani 1 1 d . . .
H39A H 0.4513 0.7162 0.5294 0.115 Uiso 1 1 calc R . .
H39B H 0.4701 0.7781 0.5862 0.115 Uiso 1 1 calc R . .
H39C H 0.3767 0.7681 0.5415 0.115 Uiso 1 1 calc R . .
C40 C 0.2539(5) 0.6533(6) 0.5443(3) 0.082(3) Uani 1 1 d . . .
H40A H 0.2508 0.7114 0.5331 0.124 Uiso 1 1 calc R . .
H40B H 0.2060 0.6390 0.5586 0.124 Uiso 1 1 calc R . .
H40C H 0.2527 0.6200 0.5084 0.124 Uiso 1 1 calc R . .
C41 C 0.0118(3) 1.1266(5) 0.6957(3) 0.072(5) Uani 0.728(12) 1 d PG A 1
C42 C 0.0083(3) 1.1670(3) 0.7495(3) 0.065(5) Uani 0.728(12) 1 d PG A 1
C43 C -0.0302(3) 1.1137(4) 0.7816(2) 0.051(3) Uani 0.728(12) 1 d PG A 1
C44 C -0.0506(3) 1.0404(4) 0.7476(3) 0.068(4) Uani 0.728(12) 1 d PGU A 1
C45 C -0.0246(3) 1.0483(4) 0.6946(3) 0.079(6) Uani 0.728(12) 1 d PG A 1
C46 C 0.0479(5) 1.1608(8) 0.6482(5) 0.208(16) Uani 0.728(12) 1 d PG A 1
H46A H 0.0036 1.1883 0.6162 0.312 Uiso 0.728(12) 1 calc PR A 1
H46B H 0.0715 1.1162 0.6299 0.312 Uiso 0.728(12) 1 calc PR A 1
H46C H 0.0920 1.2003 0.6674 0.312 Uiso 0.728(12) 1 calc PR A 1
C47 C 0.0400(5) 1.2517(4) 0.7692(6) 0.172(13) Uani 0.728(12) 1 d PG A 1
H47A H 0.0824 1.2491 0.8094 0.258 Uiso 0.728(12) 1 calc PR A 1
H47B H -0.0066 1.2863 0.7718 0.258 Uiso 0.728(12) 1 calc PR A 1
H47C H 0.0649 1.2749 0.7391 0.258 Uiso 0.728(12) 1 calc PR A 1
C48 C -0.0467(6) 1.1318(8) 0.8413(3) 0.141(10) Uani 0.728(12) 1 d PG A 1
H48A H -0.1065 1.1250 0.8365 0.211 Uiso 0.728(12) 1 calc PR A 1
H48B H -0.0300 1.1883 0.8537 0.211 Uiso 0.728(12) 1 calc PR A 1
H48C H -0.0143 1.0941 0.8729 0.211 Uiso 0.728(12) 1 calc PR A 1
C49 C -0.0925(4) 0.9669(6) 0.7649(6) 0.235(17) Uani 0.728(12) 1 d PG A 1
H49A H -0.1531 0.9711 0.7461 0.353 Uiso 0.728(12) 1 calc PR A 1
H49B H -0.0797 0.9645 0.8096 0.353 Uiso 0.728(12) 1 calc PR A 1
H49C H -0.0718 0.9171 0.7503 0.353 Uiso 0.728(12) 1 calc PR A 1
C50 C -0.0340(6) 0.9848(7) 0.6455(4) 0.182(12) Uani 0.728(12) 1 d PG A 1
H50A H -0.0552 0.9339 0.6581 0.273 Uiso 0.728(12) 1 calc PR A 1
H50B H 0.0205 0.9745 0.6392 0.273 Uiso 0.728(12) 1 calc PR A 1
H50C H -0.0734 1.0045 0.6072 0.273 Uiso 0.728(12) 1 calc PR A 1
C41' C 0.0062(3) 1.0976(5) 0.6855(2) 0.006(6) Uiso 0.272(12) 1 d PG A 2
C42' C 0.0266(3) 1.1692(4) 0.7205(4) 0.038(11) Uani 0.272(12) 1 d PG A 2
C43' C -0.0002(3) 1.1599(4) 0.7725(3) 0.031(9) Uani 0.272(12) 1 d PGU A 2
C44' C -0.0372(3) 1.0825(4) 0.7697(3) 0.034(9) Uiso 0.272(12) 1 d PG A 2
C45' C -0.0333(3) 1.0440(4) 0.7160(3) 0.012(7) Uani 0.272(12) 1 d PGU A 2
C46' C 0.0234(6) 1.0813(9) 0.6264(3) 0.14(2) Uiso 0.272(12) 1 d PG A 2
H46D H 0.0222 1.0221 0.6190 0.209 Uiso 0.272(12) 1 calc PR A 2
H46E H 0.0787 1.1029 0.6283 0.209 Uiso 0.272(12) 1 calc PR A 2
H46F H -0.0193 1.1081 0.5930 0.209 Uiso 0.272(12) 1 calc PR A 2
C47' C 0.0693(5) 1.2424(6) 0.7051(6) 0.098(16) Uani 0.272(12) 1 d PG A 2
H47D H 0.0275 1.2802 0.6800 0.147 Uiso 0.272(12) 1 calc PR A 2
H47E H 0.1075 1.2252 0.6821 0.147 Uiso 0.272(12) 1 calc PR A 2
H47F H 0.1012 1.2700 0.7429 0.147 Uiso 0.272(12) 1 calc PR A 2
C48' C 0.0090(6) 1.2214(6) 0.8221(5) 0.063(10) Uani 0.272(12) 1 d PGU A 2
H48D H 0.0368 1.2704 0.8128 0.095 Uiso 0.272(12) 1 calc PR A 2
H48E H 0.0426 1.1981 0.8612 0.095 Uiso 0.272(12) 1 calc PR A 2
H48F H -0.0465 1.2363 0.8250 0.095 Uiso 0.272(12) 1 calc PR A 2
C49' C -0.0743(5) 1.0474(7) 0.8158(4) 0.067(11) Uani 0.272(12) 1 d PGU A 2
H49D H -0.1314 1.0681 0.8082 0.100 Uiso 0.272(12) 1 calc PR A 2
H49E H -0.0403 1.0634 0.8570 0.100 Uiso 0.272(12) 1 calc PR A 2
H49F H -0.0755 0.9875 0.8125 0.100 Uiso 0.272(12) 1 calc PR A 2
C50' C -0.0654(5) 0.9608(5) 0.6948(5) 0.064(12) Uani 0.272(12) 1 d PG A 2
H50D H -0.0743 0.9562 0.6506 0.095 Uiso 0.272(12) 1 calc PR A 2
H50E H -0.1184 0.9516 0.7037 0.095 Uiso 0.272(12) 1 calc PR A 2
H50F H -0.0244 0.9196 0.7163 0.095 Uiso 0.272(12) 1 calc PR A 2
C51 C 0.3929(9) 0.0458(8) 0.4205(6) 0.106(4) Uani 1 1 d . . .

loop_
_atom_site_aniso_label
_atom_site_aniso_U_11
_atom_site_aniso_U_22
_atom_site_aniso_U_33
_atom_site_aniso_U_23
_atom_site_aniso_U_13
_atom_site_aniso_U_12
Ir1 0.03633(17) 0.03106(17) 0.04304(17) -0.00788(14) 0.01017(12) 0.00279(14)
Ir2 0.03937(18) 0.0403(2) 0.03964(16) -0.00326(15) 0.00790(13) 0.01313(15)
N1 0.041(4) 0.033(4) 0.046(4) -0.012(3) 0.012(3) 0.004(3)
N2 0.038(4) 0.065(5) 0.031(3) -0.007(3) 0.012(3) 0.013(3)
O1 0.039(3) 0.028(3) 0.052(3) -0.008(2) 0.014(2) 0.000(2)
O2 0.038(3) 0.029(3) 0.055(3) 0.000(2) 0.019(2) 0.006(2)
O3 0.048(3) 0.028(3) 0.046(3) -0.002(2) 0.014(2) 0.005(2)
O4 0.033(3) 0.044(3) 0.042(3) 0.001(2) 0.016(2) 0.007(2)
O5 0.142(6) 0.082(5) 0.093(5) -0.031(4) 0.050(4) -0.051(5)
O6 0.209(11) 0.201(11) 0.168(9) -0.062(8) 0.019(7) 0.108(9)
O7 0.199(9) 0.113(7) 0.152(7) -0.018(6) 0.069(7) -0.084(7)
S1 0.122(3) 0.067(2) 0.086(2) -0.0173(16) 0.0358(18) -0.0120(19)
F1 0.234(9) 0.173(8) 0.125(6) -0.023(5) 0.101(6) -0.085(7)
F2 0.167(7) 0.126(6) 0.124(5) -0.047(5) 0.050(5) -0.041(5)
F3 0.163(8) 0.173(9) 0.194(8) 0.026(6) 0.070(6) 0.072(7)
C1 0.029(4) 0.030(4) 0.033(4) -0.006(3) -0.002(3) 0.007(3)
C2 0.024(4) 0.031(4) 0.041(4) 0.000(3) 0.013(3) 0.007(3)
C3 0.027(4) 0.033(5) 0.039(4) -0.002(3) 0.002(3) 0.000(3)
C4 0.032(4) 0.026(4) 0.035(4) -0.003(3) 0.008(3) -0.006(3)
C5 0.050(5) 0.030(5) 0.054(5) -0.002(4) 0.027(4) 0.002(4)
C6 0.064(6) 0.046(6) 0.076(6) -0.007(5) 0.040(5) -0.016(5)
C7 0.054(5) 0.032(5) 0.085(6) -0.007(4) 0.035(5) -0.009(4)
C8 0.043(5) 0.027(5) 0.071(5) -0.006(4) 0.022(4) -0.003(4)
C9 0.036(4) 0.023(4) 0.040(4) -0.010(3) 0.005(3) 0.004(3)
C10 0.037(4) 0.025(4) 0.032(4) -0.004(3) 0.008(3) 0.006(3)
C11 0.039(4) 0.025(4) 0.029(4) -0.005(3) 0.012(3) 0.004(3)
C12 0.032(4) 0.031(4) 0.042(4) -0.006(4) 0.005(3) 0.004(3)
C13 0.032(4) 0.030(4) 0.037(4) -0.004(3) 0.007(3) -0.001(3)
C14 0.042(4) 0.051(5) 0.053(5) -0.006(4) 0.024(4) -0.011(4)
C15 0.048(5) 0.056(6) 0.051(5) 0.013(4) 0.018(4) -0.004(4)
C16 0.045(5) 0.029(5) 0.067(5) 0.000(4) 0.022(4) -0.005(4)
C17 0.036(4) 0.032(5) 0.051(5) -0.005(4) 0.009(4) -0.007(3)
C18 0.030(4) 0.028(4) 0.036(4) -0.002(3) 0.008(3) 0.000(3)
C19 0.039(5) 0.055(6) 0.056(5) -0.023(5) 0.008(4) 0.004(4)
C20 0.048(5) 0.059(6) 0.044(5) -0.007(4) 0.012(4) 0.008(4)
C21 0.048(5) 0.048(6) 0.046(5) -0.008(4) 0.004(4) 0.017(4)
C22 0.051(5) 0.042(5) 0.076(6) -0.014(5) 0.014(5) -0.005(4)
C23 0.059(5) 0.026(5) 0.063(5) -0.011(4) 0.016(4) 0.007(4)
C24 0.071(6) 0.052(6) 0.061(6) -0.007(4) 0.030(5) 0.006(5)
C25 0.073(6) 0.044(5) 0.049(5) -0.013(4) 0.011(4) -0.006(5)
C26 0.076(6) 0.064(7) 0.037(5) 0.004(4) 0.008(4) -0.020(5)
C27 0.051(5) 0.062(6) 0.037(5) 0.002(4) -0.001(4) 0.016(5)
C28 0.041(5) 0.047(5) 0.064(5) -0.010(5) 0.014(4) 0.005(4)
C29 0.040(5) 0.061(6) 0.042(5) -0.006(4) 0.007(4) 0.004(4)
C30 0.059(6) 0.050(6) 0.078(6) -0.004(5) 0.016(5) -0.002(5)
C31 0.038(5) 0.041(5) 0.045(4) -0.009(4) 0.014(4) 0.013(4)
C32 0.045(5) 0.029(5) 0.048(4) -0.012(4) 0.013(4) 0.008(4)
C33 0.052(5) 0.036(5) 0.050(5) -0.012(4) 0.019(4) 0.007(4)
C34 0.067(6) 0.038(5) 0.045(5) -0.009(4) 0.026(4) 0.001(4)
C35 0.044(5) 0.046(5) 0.048(5) -0.013(4) 0.007(4) 0.006(4)
C36 0.043(5) 0.047(6) 0.081(6) -0.014(5) 0.012(4) -0.010(4)
C37 0.053(5) 0.035(5) 0.081(6) -0.011(5) 0.024(4) 0.000(4)
C38 0.047(6) 0.058(6) 0.132(8) -0.015(6) 0.049(5) -0.005(5)
C39 0.110(8) 0.058(7) 0.070(6) -0.004(5) 0.040(6) 0.008(6)
C40 0.096(8) 0.079(8) 0.055(5) -0.012(5) -0.002(5) 0.029(6)
C41 0.063(11) 0.074(13) 0.088(11) 0.019(11) 0.035(8) 0.025(9)
C42 0.042(9) 0.059(12) 0.077(12) 0.011(8) -0.008(8) 0.007(7)
C43 0.047(8) 0.046(9) 0.054(8) 0.005(7) 0.008(6) 0.009(6)
C44 0.045(6) 0.064(8) 0.092(8) -0.017(7) 0.017(6) 0.008(6)
C45 0.049(9) 0.120(16) 0.048(8) -0.046(9) -0.014(6) 0.031(9)
C46 0.152(18) 0.39(5) 0.096(14) 0.14(2) 0.062(13) 0.12(2)
C47 0.091(13) 0.041(10) 0.30(3) -0.016(15) -0.068(16) 0.022(9)
C48 0.124(15) 0.22(2) 0.092(11) 0.019(12) 0.053(10) 0.114(16)
C49 0.065(12) 0.086(15) 0.53(5) 0.11(2) 0.054(19) -0.006(10)
C50 0.074(13) 0.28(3) 0.143(17) -0.129(18) -0.037(11) 0.056(15)
C42' 0.034(19) 0.005(16) 0.07(3) -0.007(15) 0.004(18) 0.010(13)
C43' 0.033(12) 0.035(12) 0.022(11) -0.010(8) 0.006(8) 0.006(9)
C45' 0.016(10) 0.013(10) 0.007(9) 0.003(7) 0.003(7) -0.011(7)
C47' 0.07(3) 0.05(3) 0.11(3) -0.01(2) -0.06(2) 0.03(2)
C48' 0.066(13) 0.064(13) 0.056(12) -0.025(9) 0.012(9) 0.021(9)
C49' 0.054(13) 0.084(14) 0.070(13) 0.006(9) 0.029(9) 0.004(9)
C50' 0.025(17) 0.06(2) 0.08(2) 0.054(19) -0.019(15) -0.031(15)
C51 0.127(11) 0.097(11) 0.117(10) -0.031(8) 0.075(9) -0.045(9)

loop_
_atom_type_symbol
_atom_type_description
_atom_type_scat_dispersion_real
_atom_type_scat_dispersion_imag
_atom_type_scat_source
C C 0.0033 0.0016 'International Tables Vol C Tables 4.2.6.8 and 6.1.1.4'
H H 0.0000 0.0000 'International Tables Vol C Tables 4.2.6.8 and 6.1.1.4'
N N 0.0061 0.0033 'International Tables Vol C Tables 4.2.6.8 and 6.1.1.4'
O O 0.0106 0.0060 'International Tables Vol C Tables 4.2.6.8 and 6.1.1.4'
F F 0.0171 0.0103 'International Tables Vol C Tables 4.2.6.8 and 6.1.1.4'
S S 0.1246 0.1234 'International Tables Vol C Tables 4.2.6.8 and 6.1.1.4'
Ir Ir -1.4442 7.9887 'International Tables Vol C Tables 4.2.6.8 and 6.1.1.4'

loop_
_geom_angle_atom_site_label_1
_geom_angle_atom_site_label_2
_geom_angle_atom_site_label_3
_geom_angle
_geom_angle_site_symmetry_1
O2 Ir1 O1 84.93(17) .
O2 Ir1 N1 84.0(2) .
O1 Ir1 N1 80.4(2) .
O2 Ir1 C31 145.6(2) .
O1 Ir1 C31 97.9(2) .
N1 Ir1 C31 130.4(2) .
O2 Ir1 C35 107.6(2) .
O1 Ir1 C35 111.2(2) .
N1 Ir1 C35 163.9(2) .
C31 Ir1 C35 39.5(3) .
O2 Ir1 C33 117.9(3) .
O1 Ir1 C33 157.1(3) .
N1 Ir1 C33 99.8(2) .
C31 Ir1 C33 64.4(3) .
C35 Ir1 C33 65.1(3) .
O2 Ir1 C32 156.4(2) .
O1 Ir1 C32 118.7(2) .
N1 Ir1 C32 99.0(2) .
C31 Ir1 C32 38.7(2) .
C35 Ir1 C32 65.8(3) .
C33 Ir1 C32 38.4(3) .
O2 Ir1 C34 95.3(2) .
O1 Ir1 C34 148.5(3) .
N1 Ir1 C34 131.1(3) .
C31 Ir1 C34 64.9(3) .
C35 Ir1 C34 38.8(3) .
C33 Ir1 C34 38.5(3) .
C32 Ir1 C34 64.9(3) .
C45' Ir2 O3 124.0(2) .
C45' Ir2 O4 102.1(2) .
O3 Ir2 O4 83.62(17) .
C45' Ir2 C44' 39.67(9) .
O3 Ir2 C44' 158.96(19) .
O4 Ir2 C44' 110.5(2) .
C45' Ir2 N2 151.5(2) .
O3 Ir2 N2 84.3(2) .
O4 Ir2 N2 82.6(2) .
C44' Ir2 N2 112.2(2) .
C45' Ir2 C41 47.43(11) .
O3 Ir2 C41 95.33(19) .
O4 Ir2 C41 141.4(3) .
C44' Ir2 C41 63.82(13) .
N2 Ir2 C41 135.8(3) .
C45' Ir2 C42 63.21(13) .
O3 Ir2 C42 117.4(2) .
O4 Ir2 C42 158.5(2) .
C44' Ir2 C42 48.03(11) .
N2 Ir2 C42 103.0(2) .
C41 Ir2 C42 39.04(9) .
C45' Ir2 C41' 39.08(9) .
O3 Ir2 C41' 93.78(19) .
O4 Ir2 C41' 127.2(3) .
C44' Ir2 C41' 65.34(13) .
N2 Ir2 C41' 149.8(3) .
C41 Ir2 C41' 14.2 .
C42 Ir2 C41' 51.48(11) .
C45' Ir2 C43' 65.16(13) .
O3 Ir2 C43' 131.0(3) .
O4 Ir2 C43' 145.1(2) .
C44' Ir2 C43' 38.70(9) .
N2 Ir2 C43' 94.8(2) .
C41 Ir2 C43' 53.16(12) .
C42 Ir2 C43' 16.0 .
C41' Ir2 C43' 64.01(13) .
C45' Ir2 C45 14.7 .
O3 Ir2 C45 109.7(2) .
O4 Ir2 C45 105.7(2) .
C44' Ir2 C45 52.49(12) .
N2 Ir2 C45 164.1(2) .
C41 Ir2 C45 38.49(9) .
C42 Ir2 C45 64.38(13) .
C41' Ir2 C45 27.15(7) .
C43' Ir2 C45 70.58(14) .
C45' Ir2 C42' 64.56(13) .
O3 Ir2 C42' 97.9(2) .
O4 Ir2 C42' 165.0(2) .
C44' Ir2 C42' 64.32(13) .
N2 Ir2 C42' 112.4(3) .
C41 Ir2 C42' 23.72(6) .
C42 Ir2 C42' 21.68(5) .
C41' Ir2 C42' 37.91(9) .
C43' Ir2 C42' 37.72(9) .
C45 Ir2 C42' 59.59(13) .
C45' Ir2 C43 52.31(12) .
O3 Ir2 C43 155.7(2) .
O4 Ir2 C43 120.5(2) .
C44' Ir2 C43 15.2 .
N2 Ir2 C43 100.9(2) .
C41 Ir2 C43 64.29(13) .
C42 Ir2 C43 38.30(9) .
C41' Ir2 C43 69.73(14) .
C43' Ir2 C43 25.67(6) .
C45 Ir2 C43 63.30(13) .
C42' Ir2 C43 57.99(12) .
C19 N1 C23 116.4(6) .
C19 N1 Ir1 122.8(5) .
C23 N1 Ir1 120.8(5) .
C25 N2 C29 117.5(6) .
C25 N2 Ir2 122.2(6) .
C29 N2 Ir2 120.2(5) .
C1 O1 Ir1 128.8(4) .
C3 O2 Ir1 129.8(4) .
C10 O3 Ir2 126.9(4) .
C12 O4 Ir2 129.1(4) .
O6 S1 O5 117.2(6) .
O6 S1 O7 115.8(7) .
O5 S1 O7 113.5(5) .
O6 S1 C51 104.3(6) .
O5 S1 C51 102.9(5) .
O7 S1 C51 100.0(6) .
O1 C1 C2 126.0(6) .
O1 C1 C18 114.7(6) .
C2 C1 C18 119.2(6) .
C1 C2 C3 121.1(6) .
C1 C2 C11 120.4(6) .
C3 C2 C11 118.5(6) .
O2 C3 C2 126.6(6) .
O2 C3 C4 112.9(6) .
C2 C3 C4 120.5(6) .
C5 C4 C9 118.9(6) .
C5 C4 C3 121.4(6) .
C9 C4 C3 119.7(6) .
C6 C5 C4 121.4(7) .
C5 C6 C7 120.6(7) .
C8 C7 C6 119.7(7) .
C7 C8 C9 119.9(7) .
C8 C9 C4 119.4(6) .
C8 C9 C10 119.8(6) .
C4 C9 C10 120.6(6) .
O3 C10 C11 126.6(6) .
O3 C10 C9 114.0(6) .
C11 C10 C9 119.2(6) .
C10 C11 C12 120.3(6) .
C10 C11 C2 121.4(6) .
C12 C11 C2 118.3(6) .
O4 C12 C11 125.7(6) .
O4 C12 C13 114.0(6) .
C11 C12 C13 120.2(6) .
C14 C13 C18 119.9(7) .
C14 C13 C12 120.0(6) .
C18 C13 C12 120.0(6) .
C15 C14 C13 119.3(7) .
C16 C15 C14 120.0(7) .
C17 C16 C15 121.0(7) .
C16 C17 C18 120.6(7) .
C17 C18 C13 119.2(6) .
C17 C18 C1 120.1(6) .
C13 C18 C1 120.4(6) .
N1 C19 C20 125.4(8) .
C19 C20 C21 119.1(8) .
C22 C21 C20 117.6(7) .
C22 C21 C24 123.1(8) .
C20 C21 C24 119.3(8) .
C21 C22 C23 120.7(8) .
N1 C23 C22 120.8(7) .
C30 C24 C21 121.5(8) 3_677
N2 C25 C26 123.8(8) .
C25 C26 C27 120.3(8) .
C26 C27 C28 116.7(7) .
C26 C27 C30 117.9(7) .
C28 C27 C30 125.3(8) .
C29 C28 C27 120.5(8) .
C28 C29 N2 121.2(7) .
C24 C30 C27 124.0(8) 3_677
C32 C31 C35 108.9(7) .
C32 C31 C36 126.1(7) .
C35 C31 C36 125.0(7) .
C32 C31 Ir1 71.3(4) .
C35 C31 Ir1 70.4(4) .
C36 C31 Ir1 123.4(5) .
C33 C32 C31 107.0(7) .
C33 C32 C37 126.1(7) .
C31 C32 C37 126.9(7) .
C33 C32 Ir1 70.4(4) .
C31 C32 Ir1 70.0(4) .
C37 C32 Ir1 126.0(5) .
C32 C33 C34 109.7(7) .
C32 C33 C38 125.8(7) .
C34 C33 C38 124.5(7) .
C32 C33 Ir1 71.2(4) .
C34 C33 Ir1 71.6(4) .
C38 C33 Ir1 125.4(5) .
C33 C34 C35 107.7(7) .
C33 C34 C39 126.8(8) .
C35 C34 C39 125.4(8) .
C33 C34 Ir1 69.9(4) .
C35 C34 Ir1 69.7(4) .
C39 C34 Ir1 123.5(5) .
C34 C35 C31 106.7(6) .
C34 C35 C40 125.8(8) .
C31 C35 C40 127.1(7) .
C34 C35 Ir1 71.5(4) .
C31 C35 Ir1 70.1(4) .
C40 C35 Ir1 128.7(5) .
C42 C41 C45 108.0 .
C42 C41 C46 126.0 .
C45 C41 C46 126.0 .
C42 C41 Ir2 70.77(18) .
C45 C41 Ir2 73.11(17) .
C46 C41 Ir2 121.81(17) .
C41 C42 C43 108.0 .
C41 C42 C47 126.0 .
C43 C42 C47 126.0 .
C41 C42 Ir2 70.19(18) .
C43 C42 Ir2 73.38(18) .
C47 C42 Ir2 122.12(16) .
C44 C43 C42 108.0 .
C44 C43 C48 126.0 .
C42 C43 C48 126.0 .
C44 C43 Ir2 72.53(17) .
C42 C43 Ir2 68.32(17) .
C48 C43 Ir2 124.73(16) .
C45 C44 C43 108.0 .
C45 C44 C49 126.0 .
C43 C44 C49 126.0 .
C45 C44 Ir2 69.52(17) .
C43 C44 Ir2 70.03(17) .
C49 C44 Ir2 126.02(15) .
C44 C45 C41 108.0 .
C44 C45 C50 126.0 .
C41 C45 C50 126.0 .
C44 C45 Ir2 72.94(18) .
C41 C45 Ir2 68.39(17) .
C50 C45 Ir2 124.24(16) .
C42' C41' C45' 108.0 .
C42' C41' C46' 126.0 .
C45' C41' C46' 126.0 .
C42' C41' Ir2 73.21(17) .
C45' C41' Ir2 67.77(17) .
C46' C41' Ir2 124.58(17) .
C41' C42' C43' 108.0 .
C41' C42' C47' 126.0 .
C43' C42' C47' 126.0 .
C41' C42' Ir2 68.88(17) .
C43' C42' Ir2 69.87(17) .
C47' C42' Ir2 126.83(15) .
C44' C43' C42' 108.0 .
C44' C43' C48' 126.0 .
C42' C43' C48' 126.0 .
C44' C43' Ir2 67.63(17) .
C42' C43' Ir2 72.41(18) .
C48' C43' Ir2 125.50(16) .
C43' C44' C45' 108.0 .
C43' C44' C49' 126.0 .
C45' C44' C49' 126.0 .
C43' C44' Ir2 73.67(18) .
C45' C44' Ir2 69.60(18) .
C49' C44' Ir2 122.40(17) .
C41' C45' C44' 108.0 .
C41' C45' C50' 126.0 .
C44' C45' C50' 126.0 .
C41' C45' Ir2 73.15(18) .
C44' C45' Ir2 70.73(18) .
C50' C45' Ir2 121.82(17) .
F3 C51 F1 105.9(12) .
F3 C51 F2 109.6(12) .
F1 C51 F2 104.3(9) .
F3 C51 S1 112.1(8) .
F1 C51 S1 111.8(10) .
F2 C51 S1 112.6(10) .

loop_
_geom_bond_atom_site_label_1
_geom_bond_atom_site_label_2
_geom_bond_distance
_geom_bond_site_symmetry_2
Ir1 O2 2.066(5) .
Ir1 O1 2.075(4) .
Ir1 N1 2.115(6) .
Ir1 C31 2.126(7) .
Ir1 C35 2.130(7) .
Ir1 C33 2.133(7) .
Ir1 C32 2.143(7) .
Ir1 C34 2.154(7) .
Ir2 C45' 2.055(4) .
Ir2 O3 2.060(4) .
Ir2 O4 2.069(5) .
Ir2 C44' 2.070(4) .
Ir2 N2 2.092(6) .
Ir2 C41 2.109(4) .
Ir2 C42 2.117(4) .
Ir2 C41' 2.125(5) .
Ir2 C43' 2.148(5) .
Ir2 C45 2.171(5) .
Ir2 C42' 2.181(5) .
Ir2 C43 2.183(5) .
N1 C19 1.340(9) .
N1 C23 1.358(9) .
N2 C25 1.320(9) .
N2 C29 1.359(9) .
O1 C1 1.280(7) .
O2 C3 1.279(7) .
O3 C10 1.287(7) .
O4 C12 1.304(7) .
O5 S1 1.401(6) .
O6 S1 1.391(9) .
O7 S1 1.457(8) .
S1 C51 1.763(13) .
F1 C51 1.331(11) .
F2 C51 1.345(11) .
F3 C51 1.304(13) .
C1 C2 1.416(9) .
C1 C18 1.449(9) .
C2 C3 1.421(9) .
C2 C11 1.482(8) .
C3 C4 1.468(9) .
C4 C5 1.364(8) .
C4 C9 1.412(8) .
C5 C6 1.363(9) .
C6 C7 1.380(10) .
C7 C8 1.375(9) .
C8 C9 1.396(9) .
C9 C10 1.470(9) .
C10 C11 1.402(9) .
C11 C12 1.418(9) .
C12 C13 1.456(9) .
C13 C14 1.406(8) .
C13 C18 1.409(9) .
C14 C15 1.402(10) .
C15 C16 1.382(10) .
C16 C17 1.376(9) .
C17 C18 1.394(9) .
C19 C20 1.349(9) .
C20 C21 1.404(10) .
C21 C22 1.351(10) .
C21 C24 1.500(10) .
C22 C23 1.426(10) .
C24 C30 1.270(10) 3_677
C25 C26 1.342(9) .
C26 C27 1.365(10) .
C27 C28 1.392(9) .
C27 C30 1.527(10) .
C28 C29 1.355(9) .
C30 C24 1.270(10) 3_677
C31 C32 1.416(9) .
C31 C35 1.438(9) .
C31 C36 1.499(9) .
C32 C33 1.407(10) .
C32 C37 1.490(9) .
C33 C34 1.415(10) .
C33 C38 1.529(10) .
C34 C35 1.425(10) .
C34 C39 1.476(10) .
C35 C40 1.523(10) .
C41 C42 1.412(3) .
C41 C45 1.412(3) .
C41 C46 1.501(3) .
C42 C43 1.412(3) .
C42 C47 1.501(3) .
C43 C44 1.412(3) .
C43 C48 1.501(3) .
C44 C45 1.412(3) .
C44 C49 1.501(3) .
C45 C50 1.501(3) .
C41' C42' 1.400(3) .
C41' C45' 1.400(3) .
C41' C46' 1.488(3) .
C42' C43' 1.400(3) .
C42' C47' 1.488(3) .
C43' C44' 1.400(3) .
C43' C48' 1.488(3) .
C44' C45' 1.400(3) .
C44' C49' 1.488(3) .
C45' C50' 1.488(3) .
